data_2003477
loop_
_publ_author_name
'Haber, V.'
'F\'abry, J.'
'Pet\<r\'i\<cek, V.'

_publ_section_title
;A New Schiff Base Complex:
 {<i>N</i>-[3-(2-Aminoethylamino)propyl]salicylideneaminato-<i>O</i>,<i>N</i>,<i>N</i>',<i>N</i>''}bromozinc(II)
;
_journal_issue 5
_journal_name_full 'Acta Crystallographica Section C'
_journal_page_first 884
_journal_page_last 887
_journal_paper_doi 10.1107/S010827019401245X
_journal_volume 51
_journal_year 1995
_chemical_formula_moiety 'C12 H18 Br1 N3 O1 Zn1'
_chemical_formula_sum 'C12 H18 Br N3 O Zn'
_chemical_formula_weight 365.58
_space_group_IT_number 60
_symmetry_cell_setting orthorhombic
_symmetry_space_group_name_Hall '-P 2ac 2b'
_symmetry_space_group_name_H-M 'P b n a'
_atom_type_scat_source 'IntTabIV and Cromer & Waber (1974)'
_cell_angle_alpha 90.
_cell_angle_beta 90.
_cell_angle_gamma 90.
_cell_formula_units_Z 8
_cell_length_a 19.951(6)
_cell_length_b 7.170(2)
_cell_length_c 19.761(8)
_cell_measurement_reflns_used 46
_cell_measurement_temperature 291
_cell_measurement_theta_max 15.93
_cell_measurement_theta_min 8.01
_cell_volume 2826.8(16)
_diffrn_measurement_device 'Hilger & Watts'
_diffrn_measurement_method \q/2\q
_diffrn_radiation_type 'Ag K\a (Pd filter)'
_diffrn_radiation_wavelength 0.56087
_diffrn_reflns_av_R_equivalents 0.0344
_diffrn_reflns_limit_h_max 26
_diffrn_reflns_limit_h_min 0
_diffrn_reflns_limit_k_max 9
_diffrn_reflns_limit_k_min 0
_diffrn_reflns_limit_l_max 26
_diffrn_reflns_limit_l_min -24
_diffrn_reflns_number 6913
_diffrn_reflns_theta_max 22
_diffrn_standards_decay_% 5
_diffrn_standards_interval_count 30
_diffrn_standards_number 3
_exptl_absorpt_coefficient_mu 2.441
_exptl_absorpt_correction_T_max 0.707
_exptl_absorpt_correction_T_min 0.516
_exptl_absorpt_correction_type 'analytical (Ibers, 1978)'
_exptl_crystal_colour 'yellow brown semi-transparent'
_exptl_crystal_density_diffrn 1.717
_exptl_crystal_density_meas 1.71
_exptl_crystal_density_method ' flotation in bromoform/tetrachloromethane'
_exptl_crystal_description 'hexagonal prism'
_exptl_crystal_size_max 0.55
_exptl_crystal_size_mid 0.45
_exptl_crystal_size_min 0.30
_refine_diff_density_max 0.88
_refine_diff_density_min -0.97
_refine_ls_extinction_method none
_refine_ls_goodness_of_fit_obs 2.65
_refine_ls_number_parameters 181
_refine_ls_number_reflns 3535
_refine_ls_R_factor_obs '[I>3\s(I)]=0.0486'
_refine_ls_shift/esd_max 0.01
_refine_ls_structure_factor_coef F
_refine_ls_weighting_details 'w = 1/[\s^2^(F~o~) + (0.01F~o~)^2^]'
_refine_ls_weighting_scheme calc
_refine_ls_wR_factor_obs 0.0777
_reflns_number_observed 2564
_reflns_number_total 3535
_reflns_observed_criterion I>3\s(I)
_cod_data_source_file mu1129.cif
_cod_data_source_block mu1129a
_cod_depositor_comments
;
The following automatic conversions were performed:

'_refine_ls_weighting_scheme' value 'w = 1/[\s^2^(F~o~) +
(0.01F~o~)^2^]' was changed to 'calc'. New tag
'_refine_ls_weighting_details' was created. The value of the new tag
was set to 'w = 1/[\s^2^(F~o~) + (0.01F~o~)^2^]'.

Automatic conversion script
Id: cif_fix_values 3143 2015-03-26 13:38:13Z robertas 
;
_cod_original_cell_volume 2827(2)
_cod_original_formula_sum 'C12 H18 Br1 N3 O1 Zn1'
_cod_database_code 2003477

loop_
_symmetry_equiv_pos_as_xyz
x,y,z
1/2-x,1/2+y,1/2-z
x,1/2-y,-z
1/2-x,-y,1/2+z
-x,-y,-z
1/2+x,1/2-y,1/2+z
-x,1/2+y,z
1/2+x,y,1/2-z

loop_
_atom_site_label
_atom_site_fract_x
_atom_site_fract_y
_atom_site_fract_z
_atom_site_U_iso_or_equiv
Zn .17337(3) .33766(8) .19157(3) .0406(2)
Br .15464(3) .01938(7) .14605(3) .0554(2)
O .1685(2) .3892(6) .2888(2) .051(1)
N(1) .2788(2) .3148(7) .2022(2) .052(2)
N(2) .2034(3) .5145(6) .1086(2) .058(2)
N(3) .0761(2) .4386(7) .1805(3) .056(2)
C(1) .3135(4) .4398(10) .1549(4) .070(3)
C(2) .2739(4) .4563(11) .0920(4) .078(3)
C(3) .1590(5) .5026(10) .0494(4) .084(3)
C(4) .0884(4) .5644(9) .0642(4) .080(3)
C(5) .0480(4) .4382(9) .1124(4) .079(3)
C(6) .0395(3) .5010(8) .2302(4) .066(3)
C(7) .0572(3) .5125(7) .2991(4) .057(2)
C(8) .0084(4) .5853(9) .3441(5) .092(3)
C(9) .0200(6) .6012(12) .4115(6) .106(4)
C(10) .0795(6) .5463(11) .4361(5) .097(4)
C(11) .1280(4) .4725(9) .3954(3) .069(2)
C(12) .1191(3) .4530(7) .3256(3) .050(2)
H(1N1) .2922(2) .1897(7) .1938(2) .07(2)
H(2N1) .2912(2) .3457(7) .2472(2) .09(2)
H(1C1) .3185(3) .5594(10) .1749(4) .09(2)
H(2C1) .3564(3) .3904(10) .1445(4) .07(2)
H(1C2) .2731(4) .3396(11) .0693(4) .08(2)
H(2C2) .2937(4) .5469(11) .0633(4) .09(2)
H(1C3) .1585(5) .3782(10) .0330(4) .07(2)
H(2C3) .1768(5) .5761(10) .0137(4) .10(3)
H(1C4) .0646(4) .5779(9) .0229(4) .08(2)
H(2C4) .0891(4) .6878(9) .0818(4) .11(3)
H(1C5) .0478(4) .3144(9) .0953(4) .09(2)
H(2C5) .0028(4) .4794(9) .1141(4) .07(2)
H(C6) -.0040(3) .5438(8) .2186(4) .09(2)
H(N2) .2036(3) .6387(6) .1253(2) .04(1)
H(C8) -.0337(4) .6250(9) .3270(5) .08(2)
H(C9) -.0133(6) .6508(12) .4407(6) .13(3)
H(C10) .0870(6) .5588(11) .4834(5) .10(3)
H(C11) .1695(4) .4333(9) .4141(3) .10(3)

loop_
_geom_angle_atom_site_label_1
_geom_angle_atom_site_label_2
_geom_angle_atom_site_label_3
_geom_angle_site_symmetry_2
_geom_angle_site_symmetry_3
_geom_angle
_geom_angle_publ_flag
Br Zn O . . 121.4(2) yes
Br Zn N(1) . . 96.5(2) yes
Br Zn N(2) . . 107.9(2) yes
Br Zn N(3) . . 98.2(2) yes
O Zn N(1) . . 88.1(2) yes
O Zn N(2) . . 130.4(3) yes
O Zn N(3) . . 89.5(2) yes
N(1) Zn N(2) . . 81.1(2) yes
N(1) Zn N(3) . . 164.1(3) yes
N(2) Zn N(3) . . 88.6(2) yes
Zn N(1) C(1) . . 110.9(3) yes
N(1) C(1) C(2) . . 109.4(4) yes
C(1) C(2) N(2) . . 109.9(4) yes
C(2) N(2) Zn . . 105.2(3) yes
C(3) N(2) Zn . . 113.8(4) yes
C(2) N(2) C(3) . . 112.0(4) yes
N(2) C(3) C(4) . . 113.1(6) yes
C(3) C(4) C(5) . . 115.9(7) yes
C(4) C(5) N(3) . . 111.6(6) yes
C(5) N(3) Zn . . 117.0(5) yes
C(5) N(3) C(6) . . 118.8(6) yes
C(6) N(3) Zn . . 124.2(5) yes
N(3) C(6) C(7) . . 127.5(8) yes
C(6) C(7) C(12) . . 124.2(8) yes
C(6) C(7) C(8) . . 117.2(7) yes
C(8) C(7) C(12) . . 118.7(7) yes
C(7) C(8) C(9) . . 122.1(6) yes
C(8) C(9) C(10) . . 118.8(7) yes
C(9) C(10) C(11) . . 121.7(10) yes
C(10) C(11) C(12) . . 122.0(10) yes
C(11) C(12) C(7) . . 116.6(9) yes
C(7) C(12) O . . 124.1(8) yes
C(11) C(12) O . . 119.2(9) yes
C(12) O Zn . . 130.5(5) yes
Br H(2N1) N(1) 2_545 2_545 162.1(5) yes
O H(1N1) N(1) 2_555 2_555 161.1(6) yes

loop_
_geom_bond_atom_site_label_1
_geom_bond_atom_site_label_2
_geom_bond_site_symmetry_2
_geom_bond_distance
_geom_bond_publ_flag
Zn Br . 2.4812(7) yes
Zn O . 1.958(5) yes
Zn N(1) . 2.122(5) yes
Zn N(2) . 2.158(6) yes
Zn N(3) . 2.082(6) yes
N(1) C(1) . 1.469(5) yes
C(1) C(2) . 1.476(7) yes
C(2) N(2) . 1.502(6) yes
N(2) C(3) . 1.469(8) yes
C(3) C(4) . 1.506(11) yes
C(4) C(5) . 1.541(11) yes
C(5) N(3) . 1.458(9) yes
N(3) C(6) . 1.302(9) yes
C(6) C(7) . 1.409(11) yes
C(7) C(8) . 1.419(11) yes
C(8) C(9) . 1.355(11) yes
C(9) C(10) . 1.342(10) yes
C(10) C(11) . 1.367(14) yes
C(11) C(12) . 1.398(14) yes
C(7) C(12) . 1.407(13) yes
C(12) O . 1.307(10) yes
Br N(1) 2_545 3.593(5) yes
Br H(2N1) 2_545 2.677(8) yes
O N(1) 2_555 3.233(8) yes
O H(1N1) 2_555 2.319(7) yes
O N(1) . 2.839(9) yes
O H(2N1) . 2.602(6) yes
